data_3000019
loop_
_publ_author_name
'Ana B. Caballero'
'Antonio Rodr\'iguez Di\'eguez'
'Miguel Quir\'os'
'Juan M. Salas'
'\'Oscar Huertas'
'Inmaculada Ram\'irez Mac\'ias'
'Francisco Olmo'
'Clotilde Mar\'in'
'Guillermo Chaves-Lemaur'
'Ram\'on Guti\'errez S\'anchez'
'Manuel S\'anchez-Moreno'

_publ_section_title
;
 Triazolopyrimidine Compounds Containing First-Row Transition Metals and
 their Activity against the Neglected Infectious Chagas Disease and
 Leishmaniasis
;
_journal_name_full 'European Journal of Medicinal Chemistry'
_journal_page_first 526
_journal_page_last 534
_journal_paper_doi 10.1016/j.ejmech.2014.08.26
_journal_volume 85
_journal_year 2014
_chemical_formula_moiety 'C14 H24 Fe N8 O4 2+, 2(C7 H8 N4), 2(Cl O4 1-), 2(H2 O)'
_chemical_formula_sum 'C28 H44 Cl2 Fe N16 O14'
_chemical_formula_weight 955.54
_space_group_IT_number 14
_symmetry_cell_setting monoclinic
_symmetry_space_group_name_Hall '-P 2yn'
_symmetry_space_group_name_H-M 'P 1 21/n 1'
_atom_sites_solution_hydrogens geom
_atom_sites_solution_primary direct
_atom_sites_solution_secondary difmap
_audit_creation_method SHELXL-97
_cell_angle_alpha 90.00
_cell_angle_beta 111.748(1)
_cell_angle_gamma 90.00
_cell_formula_units_Z 2
_cell_length_a 14.8776(11)
_cell_length_b 8.5567(6)
_cell_length_c 17.6690(13)
_cell_measurement_reflns_used 4487
_cell_measurement_temperature 570(2)
_cell_measurement_theta_max 26.44
_cell_measurement_theta_min 2.48
_cell_volume 2089.2(3)
_computing_cell_refinement 'Bruker smart'
_computing_data_collection 'Bruker smart'
_computing_data_reduction 'Bruker smart'
_computing_molecular_graphics 'Bruker SHELXTL'
_computing_publication_material 'SHELXL-97 (Sheldrick, 1997)'
_computing_structure_refinement 'SHELXL-97 (Sheldrick, 1997)'
_computing_structure_solution 'SHELXL-97 (Sheldrick, 1990)'
_diffrn_ambient_temperature 570(2)
_diffrn_measured_fraction_theta_full 0.997
_diffrn_measured_fraction_theta_max 0.997
_diffrn_measurement_device_type 'Bruker Axs APEX automatic diffractometer'
_diffrn_measurement_method 'phi and omega scans'
_diffrn_radiation_monochromator graphite
_diffrn_radiation_source 'fine-focus sealed tube'
_diffrn_radiation_type MoK\a
_diffrn_radiation_wavelength 0.71073
_diffrn_reflns_av_R_equivalents 0.0226
_diffrn_reflns_av_sigmaI/netI 0.0261
_diffrn_reflns_limit_h_max 17
_diffrn_reflns_limit_h_min -15
_diffrn_reflns_limit_k_max 10
_diffrn_reflns_limit_k_min -7
_diffrn_reflns_limit_l_max 21
_diffrn_reflns_limit_l_min -19
_diffrn_reflns_number 10797
_diffrn_reflns_theta_full 25.00
_diffrn_reflns_theta_max 25.00
_diffrn_reflns_theta_min 1.53
_exptl_absorpt_coefficient_mu 0.571
_exptl_absorpt_correction_T_max 1.000
_exptl_absorpt_correction_T_min 0.741
_exptl_absorpt_correction_type empirical
_exptl_absorpt_process_details 'Bruker SADABS (Bruker, 1999)'
_exptl_crystal_colour colourless
_exptl_crystal_density_diffrn 1.519
_exptl_crystal_density_method 'not measured'
_exptl_crystal_description prismatic
_exptl_crystal_F_000 992
_exptl_crystal_size_max 0.43
_exptl_crystal_size_mid 0.32
_exptl_crystal_size_min 0.24
_refine_diff_density_max 0.375
_refine_diff_density_min -0.266
_refine_diff_density_rms 0.048
_refine_ls_extinction_method none
_refine_ls_goodness_of_fit_ref 1.092
_refine_ls_hydrogen_treatment mixed
_refine_ls_matrix_type full
_refine_ls_number_parameters 281
_refine_ls_number_reflns 3663
_refine_ls_number_restraints 0
_refine_ls_restrained_S_all 1.092
_refine_ls_R_factor_all 0.0417
_refine_ls_R_factor_gt 0.0370
_refine_ls_shift/su_max 0.069
_refine_ls_shift/su_mean 0.001
_refine_ls_structure_factor_coef Fsqd
_refine_ls_weighting_details 'calc w=1/[\s^2^(Fo^2^)+(0.0620P)^2^+0.5365P] where P=(Fo^2^+2Fc^2^)/3'
_refine_ls_weighting_scheme calc
_refine_ls_wR_factor_gt 0.1054
_refine_ls_wR_factor_ref 0.1090
_reflns_number_gt 3213
_reflns_number_total 3663
_reflns_threshold_expression >2sigma(I)
_cod_data_source_file Compound2.cif
_cod_data_source_block an486
_cod_depositor_comments
;
 Changed the '_[local]_cod_data_source_file' and '_[local]_cod_data_source_block'
 data names to '_cod_data_source_file' and '_cod_data_source_block'.

 Antanas Vaitkus,
 2020-04-18

The following automatic conversions were performed:

'_exptl_absorpt_correction_type' value 'Empirical' changed to
'empirical' according to the built-in table from CIF Core dictionary
named 'cif_core.dic' version 2.4.1 from 2010-06-29.

Automatic conversion script
Id: cif_fix_values 1891 2012-01-12 08:04:46Z andrius 

 Releasing structure 3000019 into public domain as published material.
;
_cod_database_code 3000019
_cod_database_fobs_code 3000019

loop_
_symmetry_equiv_pos_as_xyz
'x, y, z'
'-x+1/2, y+1/2, -z+1/2'
'-x, -y, -z'
'x-1/2, -y-1/2, z-1/2'

loop_
_atom_site_label
_atom_site_type_symbol
_atom_site_fract_x
_atom_site_fract_y
_atom_site_fract_z
_atom_site_U_iso_or_equiv
_atom_site_adp_type
_atom_site_occupancy
_atom_site_symmetry_multiplicity
_atom_site_calc_flag
_atom_site_refinement_flags
Fe1 Fe 0.5000 0.5000 0.0000 0.03298(15) Uani 1 2 d S
N1A N 0.57323(13) 0.6651(2) 0.24921(11) 0.0416(4) Uani 1 1 d .
C2A C 0.58244(16) 0.6426(3) 0.17884(13) 0.0404(5) Uani 1 1 d .
H2A H 0.6323 0.6886 0.1669 0.048 Uiso 1 1 calc R
N3A N 0.51610(12) 0.5498(2) 0.12474(10) 0.0355(4) Uani 1 1 d .
C3AA C 0.45850(15) 0.5091(2) 0.16474(12) 0.0317(5) Uani 1 1 d .
N4A N 0.38043(13) 0.4176(2) 0.13868(10) 0.0374(4) Uani 1 1 d .
C5A C 0.33721(16) 0.3941(3) 0.19118(14) 0.0413(5) Uani 1 1 d .
C6A C 0.37145(17) 0.4601(3) 0.27003(13) 0.0410(5) Uani 1 1 d .
H6A H 0.3397 0.4379 0.3053 0.049 Uiso 1 1 calc R
C71 C 0.44969(16) 0.5552(3) 0.29518(12) 0.0380(5) Uani 1 1 d .
N8A N 0.49267(12) 0.5775(2) 0.23966(10) 0.0328(4) Uani 1 1 d .
C51A C 0.2476(2) 0.2964(4) 0.16289(18) 0.0652(8) Uani 1 1 d .
H51A H 0.1923 0.3618 0.1363 0.098 Uiso 1 1 d R
H51B H 0.2404 0.2457 0.2088 0.098 Uiso 1 1 d R
H51C H 0.2524 0.2190 0.1252 0.098 Uiso 1 1 d R
C71A C 0.49039(19) 0.6386(3) 0.37417(14) 0.0538(6) Uani 1 1 d .
H71A H 0.4542 0.6114 0.4073 0.081 Uiso 1 1 d R
H71B H 0.4863 0.7493 0.3646 0.081 Uiso 1 1 d R
H71C H 0.5569 0.6093 0.4017 0.081 Uiso 1 1 d R
N1B N 0.47261(16) 0.0473(3) 0.25746(13) 0.0522(5) Uani 1 1 d .
C2B C 0.47803(19) 0.0475(3) 0.18500(16) 0.0530(6) Uani 1 1 d .
H2B H 0.4355 -0.0110 0.1424 0.064 Uiso 1 1 calc R
N3B N 0.54801(15) 0.1361(2) 0.17472(12) 0.0468(5) Uani 1 1 d .
C3AB C 0.59162(16) 0.1993(3) 0.24798(13) 0.0380(5) Uani 1 1 d .
N4B N 0.66704(14) 0.2974(2) 0.27345(12) 0.0426(5) Uani 1 1 d .
C5B C 0.69467(16) 0.3452(3) 0.35032(15) 0.0439(5) Uani 1 1 d .
C6B C 0.64876(17) 0.2950(3) 0.40295(14) 0.0460(6) Uani 1 1 d .
H6B H 0.6708 0.3319 0.4562 0.055 Uiso 1 1 calc R
C7B C 0.57320(17) 0.1941(3) 0.37752(14) 0.0428(5) Uani 1 1 d .
N8B N 0.54640(13) 0.1471(2) 0.29873(11) 0.0390(4) Uani 1 1 d .
C51B C 0.7785(2) 0.4555(4) 0.38122(19) 0.0644(7) Uani 1 1 d .
H51D H 0.7987 0.4833 0.3373 0.097 Uiso 1 1 d R
H51E H 0.8313 0.4069 0.4240 0.097 Uiso 1 1 d R
H51F H 0.7589 0.5478 0.4019 0.097 Uiso 1 1 d R
C71B C 0.5184(2) 0.1322(4) 0.42629(18) 0.0649(8) Uani 1 1 d .
H71D H 0.5339 0.1921 0.4754 0.097 Uiso 1 1 d R
H71E H 0.5359 0.0249 0.4398 0.097 Uiso 1 1 d R
H71F H 0.4502 0.1391 0.3952 0.097 Uiso 1 1 d R
Cl1C Cl 0.23907(4) 0.77842(7) 0.06419(3) 0.04652(18) Uani 1 1 d .
O2C O 0.32790(17) 0.7989(3) 0.05439(17) 0.1000(9) Uani 1 1 d .
O3C O 0.18724(18) 0.6611(3) 0.0100(2) 0.1121(10) Uani 1 1 d .
O4C O 0.18558(17) 0.9195(3) 0.04978(13) 0.0833(7) Uani 1 1 d .
O5C O 0.2588(3) 0.7335(4) 0.14442(16) 0.1257(12) Uani 1 1 d .
O1W O 0.54094(12) 0.26220(19) 0.02629(10) 0.0486(4) Uani 1 1 d .
H11W H 0.5448 0.2262 0.0685 0.058 Uiso 1 1 d R
H12W H 0.5826 0.2371 0.0167 0.058 Uiso 1 1 d R
O2W O 0.64884(11) 0.5636(2) 0.03180(9) 0.0453(4) Uani 1 1 d .
H21W H 0.6859 0.5022 0.0646 0.054 Uiso 1 1 d R
H22W H 0.6659 0.5749 -0.0024 0.054 Uiso 1 1 d R
O3W O 0.76796(13) 0.4054(2) 0.16540(11) 0.0604(5) Uani 1 1 d .
H31W H 0.7452 0.3673 0.1978 0.072 Uiso 1 1 d R
H32W H 0.8028 0.3513 0.1648 0.072 Uiso 1 1 d R

loop_
_atom_site_aniso_label
_atom_site_aniso_U_11
_atom_site_aniso_U_22
_atom_site_aniso_U_33
_atom_site_aniso_U_23
_atom_site_aniso_U_13
_atom_site_aniso_U_12
Fe1 0.0317(2) 0.0417(3) 0.0277(2) 0.00045(16) 0.01348(18) -0.00219(17)
N1A 0.0361(10) 0.0464(11) 0.0424(11) -0.0081(8) 0.0149(8) -0.0065(8)
C2A 0.0382(12) 0.0460(13) 0.0395(12) -0.0012(10) 0.0174(10) -0.0056(10)
N3A 0.0346(9) 0.0436(10) 0.0309(9) -0.0004(8) 0.0151(8) -0.0037(8)
C3AA 0.0314(11) 0.0357(11) 0.0284(10) 0.0004(8) 0.0115(9) 0.0016(8)
N4A 0.0371(10) 0.0453(11) 0.0314(9) -0.0004(8) 0.0146(8) -0.0051(8)
C5A 0.0396(12) 0.0464(13) 0.0408(12) 0.0038(10) 0.0183(10) -0.0036(10)
C6A 0.0437(13) 0.0503(13) 0.0348(12) 0.0056(10) 0.0213(10) 0.0019(10)
C71 0.0390(12) 0.0465(12) 0.0303(11) 0.0033(9) 0.0150(9) 0.0102(10)
N8A 0.0334(9) 0.0364(10) 0.0293(9) -0.0018(7) 0.0122(7) 0.0001(8)
C51A 0.0561(16) 0.086(2) 0.0593(17) -0.0081(15) 0.0286(14) -0.0303(15)
C71A 0.0556(15) 0.0706(18) 0.0362(12) -0.0139(12) 0.0181(11) 0.0024(13)
N1B 0.0527(13) 0.0492(12) 0.0579(13) -0.0049(10) 0.0241(11) -0.0096(10)
C2B 0.0551(15) 0.0511(15) 0.0503(15) -0.0050(12) 0.0165(12) -0.0019(12)
N3B 0.0540(12) 0.0477(12) 0.0405(11) 0.0001(9) 0.0196(9) 0.0044(10)
C3AB 0.0414(12) 0.0353(12) 0.0410(12) 0.0035(9) 0.0197(10) 0.0065(9)
N4B 0.0445(11) 0.0405(11) 0.0481(11) 0.0050(8) 0.0233(9) 0.0046(9)
C5B 0.0400(12) 0.0398(13) 0.0519(14) 0.0003(10) 0.0168(11) 0.0045(10)
C6B 0.0494(14) 0.0511(14) 0.0378(12) -0.0037(10) 0.0164(11) 0.0068(11)
C7B 0.0487(14) 0.0431(13) 0.0421(13) 0.0031(10) 0.0233(11) 0.0084(10)
N8B 0.0397(10) 0.0385(10) 0.0429(10) 0.0016(8) 0.0201(8) 0.0015(8)
C51B 0.0551(16) 0.0597(17) 0.078(2) -0.0133(14) 0.0245(15) -0.0126(13)
C71B 0.0739(19) 0.079(2) 0.0558(16) 0.0011(14) 0.0411(15) -0.0086(16)
Cl1C 0.0450(3) 0.0563(4) 0.0410(3) 0.0009(2) 0.0192(3) 0.0066(3)
O2C 0.0762(15) 0.127(2) 0.123(2) -0.0427(17) 0.0679(15) -0.0273(14)
O3C 0.0752(16) 0.101(2) 0.146(3) -0.0539(18) 0.0253(16) -0.0185(14)
O4C 0.1004(17) 0.0733(15) 0.0715(14) 0.0120(11) 0.0265(12) 0.0375(13)
O5C 0.197(3) 0.134(2) 0.0684(16) 0.0456(15) 0.0745(19) 0.094(2)
O1W 0.0582(10) 0.0512(10) 0.0442(9) 0.0074(7) 0.0281(8) 0.0093(8)
O2W 0.0370(8) 0.0667(11) 0.0342(8) -0.0002(7) 0.0158(7) -0.0052(8)
O3W 0.0544(11) 0.0736(13) 0.0568(11) 0.0160(9) 0.0249(9) 0.0146(9)

loop_
_atom_type_symbol
_atom_type_description
_atom_type_scat_dispersion_real
_atom_type_scat_dispersion_imag
_atom_type_scat_source
C C 0.0033 0.0016 'International Tables Vol C Tables 4.2.6.8 and 6.1.1.4'
H H 0.0000 0.0000 'International Tables Vol C Tables 4.2.6.8 and 6.1.1.4'
N N 0.0061 0.0033 'International Tables Vol C Tables 4.2.6.8 and 6.1.1.4'
O O 0.0106 0.0060 'International Tables Vol C Tables 4.2.6.8 and 6.1.1.4'
Cl Cl 0.1484 0.1585 'International Tables Vol C Tables 4.2.6.8 and 6.1.1.4'
Fe Fe 0.3463 0.8444 'International Tables Vol C Tables 4.2.6.8 and 6.1.1.4'

loop_
_geom_angle_atom_site_label_1
_geom_angle_atom_site_label_2
_geom_angle_atom_site_label_3
_geom_angle
_geom_angle_site_symmetry_1
_geom_angle_site_symmetry_3
O1W Fe1 O1W 180.0 . 3_665
O1W Fe1 O2W 90.08(7) . .
O1W Fe1 O2W 89.92(7) 3_665 .
O1W Fe1 O2W 89.92(7) . 3_665
O1W Fe1 O2W 90.08(7) 3_665 3_665
O2W Fe1 O2W 180.0 . 3_665
O1W Fe1 N3A 87.06(6) . 3_665
O1W Fe1 N3A 92.94(6) 3_665 3_665
O2W Fe1 N3A 91.76(6) . 3_665
O2W Fe1 N3A 88.24(6) 3_665 3_665
O1W Fe1 N3A 92.94(6) . .
O1W Fe1 N3A 87.06(6) 3_665 .
O2W Fe1 N3A 88.24(6) . .
O2W Fe1 N3A 91.76(6) 3_665 .
N3A Fe1 N3A 180.00(9) 3_665 .
C2A N1A N8A 101.34(17) . .
N1A C2A N3A 116.81(19) . .
C3AA N3A C2A 102.82(17) . .
C3AA N3A Fe1 129.18(14) . .
C2A N3A Fe1 127.75(14) . .
N4A C3AA N3A 127.93(19) . .
N4A C3AA N8A 123.48(18) . .
N3A C3AA N8A 108.59(17) . .
C5A N4A C3AA 115.72(18) . .
N4A C5A C6A 122.6(2) . .
N4A C5A C51A 117.1(2) . .
C6A C5A C51A 120.3(2) . .
C71 C6A C5A 121.1(2) . .
C6A C71 N8A 114.96(19) . .
C6A C71 C71A 126.9(2) . .
N8A C71 C71A 118.1(2) . .
C3AA N8A C71 122.12(18) . .
C3AA N8A N1A 110.44(16) . .
C71 N8A N1A 127.43(17) . .
C2B N1B N8B 101.08(19) . .
N1B C2B N3B 117.4(2) . .
C3AB N3B C2B 102.67(19) . .
N3B C3AB N4B 128.9(2) . .
N3B C3AB N8B 108.78(19) . .
N4B C3AB N8B 122.3(2) . .
C5B N4B C3AB 116.08(19) . .
N4B C5B C6B 122.6(2) . .
N4B C5B C51B 117.8(2) . .
C6B C5B C51B 119.6(2) . .
C7B C6B C5B 121.4(2) . .
C6B C7B N8B 114.9(2) . .
C6B C7B C71B 126.9(2) . .
N8B C7B C71B 118.2(2) . .
C7B N8B N1B 127.12(19) . .
C7B N8B C3AB 122.77(19) . .
N1B N8B C3AB 110.10(18) . .
O5C Cl1C O3C 110.6(2) . .
O5C Cl1C O2C 107.9(2) . .
O3C Cl1C O2C 107.99(16) . .
O5C Cl1C O4C 108.14(14) . .
O3C Cl1C O4C 110.91(16) . .
O2C Cl1C O4C 111.28(17) . .

loop_
_geom_bond_atom_site_label_1
_geom_bond_atom_site_label_2
_geom_bond_distance
_geom_bond_site_symmetry_2
Fe1 O1W 2.1254(16) .
Fe1 O1W 2.1254(16) 3_665
Fe1 O2W 2.1433(14) .
Fe1 O2W 2.1433(14) 3_665
Fe1 N3A 2.1692(17) 3_665
Fe1 N3A 2.1692(17) .
N1A C2A 1.314(3) .
N1A N8A 1.370(2) .
C2A N3A 1.349(3) .
N3A C3AA 1.343(3) .
C3AA N4A 1.333(3) .
C3AA N8A 1.362(3) .
N4A C5A 1.325(3) .
C5A C6A 1.412(3) .
C5A C51A 1.494(3) .
C6A C71 1.353(3) .
C71 N8A 1.368(3) .
C71 C71A 1.482(3) .
N1B C2B 1.312(3) .
N1B N8B 1.368(3) .
C2B N3B 1.354(3) .
N3B C3AB 1.329(3) .
C3AB N4B 1.339(3) .
C3AB N8B 1.380(3) .
N4B C5B 1.329(3) .
C5B C6B 1.409(3) .
C5B C51B 1.496(3) .
C6B C7B 1.355(3) .
C7B N8B 1.359(3) .
C7B C71B 1.486(3) .
Cl1C O5C 1.391(2) .
Cl1C O3C 1.404(2) .
Cl1C O2C 1.406(2) .
Cl1C O4C 1.416(2) .
